data_4025832
loop_
_publ_author_name
'Antonio Leyva-P\'erez'
'Jose R. Cabrero-Antonino'
'\'Angel Cant\'in'
'Avelino Corma'

_publ_contact_author_address
;
Instituto de Tecnolog\'ia Qu\'imica, 
Universidad Polit\'ecnica de Valencia-Consejo
Superior de Investigaciones Cient\'ificas. Avda. de los Naranjos s/n, 46022,
Valencia, Spain.
;
_publ_contact_author_email anleyva@itq.upv.es
_publ_contact_author_name 'Leyva-P\'erez, Antonio'
_publ_section_title
;
 Gold(I) Catalyzes the Intermolecular Hydroamination of Alkynes with
 Imines and Produces \a,\a',N-Triarylbisenamines: Studies on Their Use As
 Intermediates in Synthesis
;
_journal_name_full 'Journal of Organic Chemistry'
_journal_page_first 7769
_journal_page_last 7780
_journal_paper_doi 10.1021/jo101674t
_journal_volume 75
_journal_year 2010
_chemical_compound_source 'synthesis as described'
_chemical_formula_moiety 'C14 H27 Au F6 N O4 P S2'
_chemical_formula_sum 'C14 H27 Au F6 N O4 P S2'
_chemical_formula_weight 679.45
_chemical_name_systematic
;
 ?
;
_space_group_IT_number 15
_symmetry_cell_setting monoclinic
_symmetry_Int_Tables_number 15
_symmetry_space_group_name_Hall '-C 2yc'
_symmetry_space_group_name_H-M 'C 1 2/c 1'
_atom_sites_solution_hydrogens geom
_atom_sites_solution_primary direct
_atom_sites_solution_secondary difmap
_audit_conform_dict_location ftp://ftp.iucr.org/pub/cif_core.dic
_audit_conform_dict_name cif_core.dic
_audit_conform_dict_version 2.4
_audit_creation_date 2009-09-16T10:54:50-00:00
_audit_creation_method 'WinGX routine CIF_UPDATE'
_audit_update_record
;
?

2010-07-13 # Formatted by publCIF
;
_cell_angle_alpha 90
_cell_angle_beta 104.7820(10)
_cell_angle_gamma 90
_cell_formula_units_Z 8
_cell_length_a 26.6340(5)
_cell_length_b 11.4521(2)
_cell_length_c 15.0970(3)
_cell_measurement_reflns_used 9730
_cell_measurement_temperature 100(2)
_cell_measurement_theta_max 72.58
_cell_measurement_theta_min 4.54
_cell_measurement_wavelength 0.71073
_cell_volume 4452.41(15)
_computing_cell_refinement 'APPEX2 (BRUKER AXS, 2005)'
_computing_data_collection 'APPEX2 (BRUKER AXS, 2005)'
_computing_data_reduction 'APPEX2 (BRUKER AXS, 2005)'
_computing_molecular_graphics 'Ortep-3 for Windows (Farrugia, 1997)'
_computing_publication_material 'WinGX publication routines (Farrugia, 1999)'
_computing_structure_refinement 'SHELXL-97 (Sheldrick, 1997)'
_computing_structure_solution 'SIR-97  (Giacovazzo et all, 1999'
_diffrn_ambient_temperature 100(2)
_diffrn_measured_fraction_theta_full 1
_diffrn_measured_fraction_theta_max 1
_diffrn_measurement_device 'four-circle diffractometer'
_diffrn_measurement_device_type 'BRUKER APPEX-II CCD'
_diffrn_measurement_method 'omega and phi scans'
_diffrn_radiation_monochromator graphite
_diffrn_radiation_probe x-ray
_diffrn_radiation_source 'fine-focus sealed tube'
_diffrn_radiation_type MoK\a
_diffrn_radiation_wavelength 0.7107
_diffrn_reflns_av_R_equivalents 0.0352
_diffrn_reflns_av_unetI/netI 0.0201
_diffrn_reflns_limit_h_max 42
_diffrn_reflns_limit_h_min -43
_diffrn_reflns_limit_k_max 18
_diffrn_reflns_limit_k_min 0
_diffrn_reflns_limit_l_max 24
_diffrn_reflns_limit_l_min 0
_diffrn_reflns_number 121396
_diffrn_reflns_theta_full 35.63
_diffrn_reflns_theta_max 35.63
_diffrn_reflns_theta_min 1.58
_exptl_absorpt_coefficient_mu 6.937
_exptl_absorpt_correction_T_max 1
_exptl_absorpt_correction_T_min 0.5887
_exptl_absorpt_correction_type multi-scan
_exptl_absorpt_process_details 'BRUKER SADABS'
_exptl_crystal_colour colourless
_exptl_crystal_density_diffrn 2.027
_exptl_crystal_density_method 'not measured'
_exptl_crystal_description prism
_exptl_crystal_F_000 2640
_exptl_crystal_size_max 0.39
_exptl_crystal_size_mid 0.25
_exptl_crystal_size_min 0.17
_refine_diff_density_max 0.683
_refine_diff_density_min -1.433
_refine_diff_density_rms 0.146
_refine_ls_extinction_method none
_refine_ls_goodness_of_fit_ref 1.079
_refine_ls_hydrogen_treatment refall
_refine_ls_matrix_type full
_refine_ls_number_parameters 370
_refine_ls_number_reflns 10271
_refine_ls_number_restraints 0
_refine_ls_restrained_S_all 1.079
_refine_ls_R_factor_all 0.0239
_refine_ls_R_factor_gt 0.0176
_refine_ls_shift/su_max 0.001
_refine_ls_shift/su_mean 0
_refine_ls_structure_factor_coef Fsqd
_refine_ls_weighting_details 'calc w=1/[\s^2^(Fo^2^)+(0.0134P)^2^+0.1582P] where P=(Fo^2^+2Fc^2^)/3'
_refine_ls_weighting_scheme calc
_refine_ls_wR_factor_gt 0.0362
_refine_ls_wR_factor_ref 0.0374
_reflns_number_gt 9034
_reflns_number_total 10271
_reflns_threshold_expression >2\s(I)
_cod_data_source_file jo101674t_si_003.cif
_cod_data_source_block cc03zg1n
_cod_original_cell_volume 4452.41(14)
_cod_original_sg_symbol_H-M 'C 2/c'
_cod_database_code 4025832

loop_
_space_group_symop_operation_xyz
'x, y, z'
'-x, y, -z+1/2'
'x+1/2, y+1/2, z'
'-x+1/2, y+1/2, -z+1/2'
'-x, -y, -z'
'x, -y, z-1/2'
'-x+1/2, -y+1/2, -z'
'x+1/2, -y+1/2, z-1/2'

loop_
_atom_site_label
_atom_site_type_symbol
_atom_site_fract_x
_atom_site_fract_y
_atom_site_fract_z
_atom_site_U_iso_or_equiv
_atom_site_adp_type
_atom_site_occupancy
_atom_site_symmetry_multiplicity
_atom_site_calc_flag
_atom_site_refinement_flags
_atom_site_disorder_assembly
_atom_site_disorder_group
Au1 Au 0.120789(2) 0.093982(4) 0.070895(4) 0.009380(10) Uani 1 1 d . . .
N2 N 0.11487(5) 0.27788(11) 0.06303(8) 0.0116(2) Uani 1 1 d . . .
S3 S 0.104487(14) 0.34073(3) -0.03670(3) 0.01199(6) Uani 1 1 d . . .
O4 O 0.08113(5) 0.45257(10) -0.03972(9) 0.0202(2) Uani 1 1 d . . .
O5 O 0.08375(5) 0.25348(10) -0.10381(8) 0.0175(2) Uani 1 1 d . . .
C6 C 0.17038(7) 0.36560(16) -0.05046(12) 0.0205(3) Uani 1 1 d . . .
F7 F 0.19616(4) 0.26570(11) -0.04288(9) 0.0315(3) Uani 1 1 d . . .
F8 F 0.16628(5) 0.40930(12) -0.13322(9) 0.0361(3) Uani 1 1 d . . .
F9 F 0.19704(4) 0.43931(11) 0.01130(9) 0.0297(3) Uani 1 1 d . . .
S10 S 0.124776(14) 0.35127(3) 0.15817(3) 0.01222(6) Uani 1 1 d . . .
O11 O 0.15164(5) 0.27583(10) 0.22998(8) 0.0181(2) Uani 1 1 d . . .
O12 O 0.14258(5) 0.46733(10) 0.15076(8) 0.0183(2) Uani 1 1 d . . .
C13 C 0.05927(6) 0.36564(15) 0.17620(12) 0.0185(3) Uani 1 1 d . . .
F14 F 0.03983(4) 0.26065(10) 0.18564(8) 0.0258(2) Uani 1 1 d . . .
F15 F 0.06287(5) 0.42567(12) 0.25277(9) 0.0339(3) Uani 1 1 d . . .
F16 F 0.02745(4) 0.42035(10) 0.10744(8) 0.0256(2) Uani 1 1 d . . .
P17 P 0.129523(14) -0.10100(3) 0.08401(3) 0.00870(6) Uani 1 1 d . . .
C18 C 0.13866(6) -0.16073(13) -0.02763(10) 0.0144(3) Uani 1 1 d . . .
C19 C 0.13277(8) -0.29398(15) -0.03653(13) 0.0228(3) Uani 1 1 d . . .
C20 C 0.19303(7) -0.12638(17) -0.03639(14) 0.0227(3) Uani 1 1 d . . .
C21 C 0.10014(7) -0.10194(15) -0.10902(11) 0.0188(3) Uani 1 1 d . . .
C22 C 0.06882(6) -0.16338(13) 0.10921(10) 0.0120(2) Uani 1 1 d . . .
C23 C 0.02531(6) -0.16275(16) 0.02038(12) 0.0186(3) Uani 1 1 d . . .
C24 C 0.07481(7) -0.28842(15) 0.14734(13) 0.0189(3) Uani 1 1 d . . .
C25 C 0.05047(7) -0.08313(16) 0.17668(12) 0.0188(3) Uani 1 1 d . . .
C26 C 0.18859(6) -0.12988(13) 0.18181(11) 0.0141(3) Uani 1 1 d . . .
C27 C 0.20892(7) -0.25572(15) 0.18609(13) 0.0193(3) Uani 1 1 d . . .
C28 C 0.17484(8) -0.10037(17) 0.27191(12) 0.0222(3) Uani 1 1 d . . .
C29 C 0.23259(7) -0.04461(16) 0.17551(14) 0.0235(4) Uani 1 1 d . . .
H27A H 0.2219(8) -0.2770(18) 0.1357(14) 0.016(5) Uiso 1 1 d . . .
H25B H 0.0468(8) -0.0036(19) 0.1567(15) 0.021(6) Uiso 1 1 d . . .
H23A H 0.0294(9) -0.216(2) -0.0229(15) 0.025(6) Uiso 1 1 d . . .
H29C H 0.2604(9) -0.050(2) 0.2269(17) 0.031(6) Uiso 1 1 d . . .
H24C H 0.0861(9) -0.340(2) 0.1100(15) 0.024(6) Uiso 1 1 d . . .
H23B H 0.0224(9) -0.0896(19) -0.0081(16) 0.023(6) Uiso 1 1 d . . .
H29B H 0.2470(9) -0.056(2) 0.1250(17) 0.027(6) Uiso 1 1 d . . .
H20B H 0.1953(8) -0.1518(19) -0.0968(15) 0.023(6) Uiso 1 1 d . . .
H23C H -0.0064(9) -0.183(2) 0.0370(15) 0.025(6) Uiso 1 1 d . . .
H20C H 0.2190(8) -0.1630(19) 0.0056(14) 0.019(5) Uiso 1 1 d . . .
H21A H 0.1105(9) -0.1255(19) -0.1648(15) 0.021(5) Uiso 1 1 d . . .
H24A H 0.0985(9) -0.289(2) 0.2084(16) 0.026(6) Uiso 1 1 d . . .
H25C H 0.0181(10) -0.113(2) 0.1827(17) 0.032(7) Uiso 1 1 d . . .
H20A H 0.2006(9) -0.035(2) -0.0282(16) 0.033(6) Uiso 1 1 d . . .
H28A H 0.1517(9) -0.157(2) 0.2888(15) 0.022(6) Uiso 1 1 d . . .
H29A H 0.2218(9) 0.032(2) 0.1722(16) 0.029(6) Uiso 1 1 d . . .
H28C H 0.2066(10) -0.110(2) 0.3208(18) 0.034(7) Uiso 1 1 d . . .
H21B H 0.1026(9) -0.013(2) -0.1045(16) 0.027(6) Uiso 1 1 d . . .
H24B H 0.0391(9) -0.313(2) 0.1526(15) 0.026(6) Uiso 1 1 d . . .
H27C H 0.2381(10) -0.266(2) 0.2405(17) 0.036(7) Uiso 1 1 d . . .
H25A H 0.0731(9) -0.0830(18) 0.2377(16) 0.024(6) Uiso 1 1 d . . .
H21C H 0.0639(10) -0.129(2) -0.1151(17) 0.035(7) Uiso 1 1 d . . .
H28B H 0.1608(9) -0.020(2) 0.2725(15) 0.023(6) Uiso 1 1 d . . .
H27B H 0.1830(9) -0.316(2) 0.1883(16) 0.029(6) Uiso 1 1 d . . .
H19A H 0.1421(8) -0.3190(19) -0.0952(15) 0.022(5) Uiso 1 1 d . . .
H19B H 0.1554(10) -0.337(2) 0.0131(18) 0.039(7) Uiso 1 1 d . . .
H19C H 0.0956(10) -0.320(2) -0.0432(16) 0.033(6) Uiso 1 1 d . . .

loop_
_atom_site_aniso_label
_atom_site_aniso_U_11
_atom_site_aniso_U_22
_atom_site_aniso_U_33
_atom_site_aniso_U_23
_atom_site_aniso_U_13
_atom_site_aniso_U_12
Au1 0.00861(2) 0.00577(2) 0.01353(2) 0.00002(2) 0.00243(2) 0.00023(2)
N2 0.0139(6) 0.0063(5) 0.0141(5) -0.0004(4) 0.0026(4) -0.0006(4)
S3 0.01020(14) 0.01008(14) 0.01498(15) 0.00206(12) 0.00190(12) -0.00139(12)
O4 0.0205(6) 0.0123(5) 0.0263(6) 0.0067(4) 0.0031(5) 0.0032(4)
O5 0.0182(5) 0.0181(5) 0.0150(5) -0.0011(4) 0.0017(4) -0.0055(4)
C6 0.0158(7) 0.0230(8) 0.0244(8) -0.0018(7) 0.0079(6) -0.0059(6)
F7 0.0167(5) 0.0334(6) 0.0467(7) -0.0081(5) 0.0120(5) 0.0031(4)
F8 0.0318(6) 0.0519(8) 0.0284(6) 0.0067(6) 0.0147(5) -0.0161(6)
F9 0.0188(5) 0.0347(6) 0.0368(6) -0.0127(5) 0.0091(5) -0.0147(5)
S10 0.01084(15) 0.00927(14) 0.01515(15) -0.00201(12) 0.00074(12) 0.00002(11)
O11 0.0183(5) 0.0172(5) 0.0156(5) 0.0012(4) -0.0014(4) 0.0018(4)
O12 0.0191(5) 0.0097(5) 0.0241(6) -0.0031(4) 0.0016(4) -0.0027(4)
C13 0.0154(7) 0.0206(7) 0.0194(7) -0.0056(6) 0.0040(6) 0.0002(6)
F14 0.0212(5) 0.0283(6) 0.0296(6) 0.0006(4) 0.0098(4) -0.0065(4)
F15 0.0261(6) 0.0468(7) 0.0299(6) -0.0217(5) 0.0092(5) 0.0009(5)
F16 0.0145(5) 0.0287(6) 0.0315(6) 0.0002(4) 0.0022(4) 0.0083(4)
P17 0.00768(14) 0.00673(14) 0.01192(15) 0.00009(12) 0.00292(11) 0.00027(11)
C18 0.0194(7) 0.0108(6) 0.0152(6) -0.0001(5) 0.0082(5) 0.0020(5)
C19 0.0382(10) 0.0108(7) 0.0216(8) -0.0021(6) 0.0113(7) 0.0027(7)
C20 0.0222(8) 0.0229(8) 0.0286(9) 0.0060(7) 0.0166(7) 0.0064(7)
C21 0.0262(8) 0.0173(7) 0.0134(6) 0.0006(6) 0.0060(6) 0.0016(6)
C22 0.0100(6) 0.0116(6) 0.0154(6) 0.0009(5) 0.0048(5) -0.0012(5)
C23 0.0108(6) 0.0204(7) 0.0230(8) 0.0009(6) 0.0014(6) -0.0036(6)
C24 0.0195(8) 0.0144(7) 0.0245(8) 0.0056(6) 0.0088(6) -0.0016(6)
C25 0.0171(7) 0.0210(8) 0.0215(7) 0.0002(6) 0.0106(6) 0.0033(6)
C26 0.0097(6) 0.0122(6) 0.0183(7) 0.0008(5) -0.0002(5) 0.0007(5)
C27 0.0147(7) 0.0148(7) 0.0273(8) 0.0051(6) 0.0035(6) 0.0046(5)
C28 0.0231(8) 0.0240(8) 0.0156(7) -0.0011(6) -0.0020(6) 0.0022(7)
C29 0.0125(7) 0.0193(8) 0.0341(10) 0.0048(7) -0.0027(7) -0.0043(6)

loop_
_atom_type_symbol
_atom_type_description
_atom_type_scat_dispersion_real
_atom_type_scat_dispersion_imag
_atom_type_scat_source
C C 0.0033 0.0016 'International Tables Vol C Tables 4.2.6.8 and 6.1.1.4'
H H 0 0 'International Tables Vol C Tables 4.2.6.8 and 6.1.1.4'
N N 0.0061 0.0033 'International Tables Vol C Tables 4.2.6.8 and 6.1.1.4'
O O 0.0106 0.006 'International Tables Vol C Tables 4.2.6.8 and 6.1.1.4'
F F 0.0171 0.0103 'International Tables Vol C Tables 4.2.6.8 and 6.1.1.4'
P P 0.1023 0.0942 'International Tables Vol C Tables 4.2.6.8 and 6.1.1.4'
S S 0.1246 0.1234 'International Tables Vol C Tables 4.2.6.8 and 6.1.1.4'
Au Au -2.0133 8.8022 'International Tables Vol C Tables 4.2.6.8 and 6.1.1.4'
Cl Cl 0.1484 0.1585 'International Tables Vol C Tables 4.2.6.8 and 6.1.1.4'

loop_
_geom_angle_atom_site_label_1
_geom_angle_atom_site_label_2
_geom_angle_atom_site_label_3
_geom_angle
_geom_angle_site_symmetry_1
_geom_angle_site_symmetry_3
_geom_angle_publ_flag
N2 Au1 P17 177.86(3) . . ?
S10 N2 S3 122.64(8) . . ?
S10 N2 Au1 118.19(7) . . ?
S3 N2 Au1 119.04(7) . . ?
O4 S3 O5 121.40(7) . . ?
O4 S3 N2 113.47(7) . . ?
O5 S3 N2 106.86(7) . . ?
O4 S3 C6 106.22(8) . . ?
O5 S3 C6 103.61(8) . . ?
N2 S3 C6 103.35(7) . . ?
F9 C6 F7 108.50(15) . . ?
F9 C6 F8 108.92(15) . . ?
F7 C6 F8 108.91(15) . . ?
F9 C6 S3 112.04(12) . . ?
F7 C6 S3 110.17(12) . . ?
F8 C6 S3 108.26(12) . . ?
O12 S10 O11 120.77(7) . . ?
O12 S10 N2 113.26(7) . . ?
O11 S10 N2 107.15(7) . . ?
O12 S10 C13 105.97(8) . . ?
O11 S10 C13 104.61(8) . . ?
N2 S10 C13 103.32(7) . . ?
F16 C13 F15 109.18(14) . . ?
F16 C13 F14 108.90(14) . . ?
F15 C13 F14 108.56(15) . . ?
F16 C13 S10 111.67(12) . . ?
F15 C13 S10 108.34(11) . . ?
F14 C13 S10 110.14(12) . . ?
C18 P17 C26 111.21(7) . . ?
C18 P17 C22 110.69(7) . . ?
C26 P17 C22 111.10(7) . . ?
C18 P17 Au1 108.34(5) . . ?
C26 P17 Au1 106.80(5) . . ?
C22 P17 Au1 108.54(5) . . ?
C19 C18 C20 108.89(14) . . ?
C19 C18 C21 109.39(14) . . ?
C20 C18 C21 105.63(14) . . ?
C19 C18 P17 113.81(11) . . ?
C20 C18 P17 108.79(12) . . ?
C21 C18 P17 109.99(10) . . ?
C18 C19 H19A 108.2(12) . . ?
C18 C19 H19B 114.2(15) . . ?
H19A C19 H19B 106.8(19) . . ?
C18 C19 H19C 112.1(14) . . ?
H19A C19 H19C 106.2(18) . . ?
H19B C19 H19C 109(2) . . ?
C18 C20 H20B 106.8(13) . . ?
C18 C20 H20C 112.7(14) . . ?
H20B C20 H20C 107.1(18) . . ?
C18 C20 H20A 113.3(13) . . ?
H20B C20 H20A 110.3(18) . . ?
H20C C20 H20A 106.4(19) . . ?
C18 C21 H21A 106.7(13) . . ?
C18 C21 H21B 111.4(13) . . ?
H21A C21 H21B 107.5(17) . . ?
C18 C21 H21C 111.9(15) . . ?
H21A C21 H21C 108.2(19) . . ?
H21B C21 H21C 110.9(19) . . ?
C23 C22 C24 108.38(13) . . ?
C23 C22 C25 106.20(13) . . ?
C24 C22 C25 109.16(13) . . ?
C23 C22 P17 108.44(10) . . ?
C24 C22 P17 114.50(11) . . ?
C25 C22 P17 109.82(11) . . ?
C22 C23 H23A 114.7(14) . . ?
C22 C23 H23B 111.2(14) . . ?
H23A C23 H23B 106.3(19) . . ?
C22 C23 H23C 106.7(13) . . ?
H23A C23 H23C 107.0(19) . . ?
H23B C23 H23C 110.9(19) . . ?
C22 C24 H24C 113.1(14) . . ?
C22 C24 H24A 109.6(13) . . ?
H24C C24 H24A 110.1(19) . . ?
C22 C24 H24B 106.2(13) . . ?
H24C C24 H24B 109.1(19) . . ?
H24A C24 H24B 108.6(18) . . ?
C22 C25 H25B 112.6(13) . . ?
C22 C25 H25C 107.3(15) . . ?
H25B C25 H25C 110.3(19) . . ?
C22 C25 H25A 113.9(13) . . ?
H25B C25 H25A 106.8(18) . . ?
H25C C25 H25A 106(2) . . ?
C28 C26 C27 109.33(14) . . ?
C28 C26 C29 105.76(14) . . ?
C27 C26 C29 109.30(14) . . ?
C28 C26 P17 108.33(11) . . ?
C27 C26 P17 114.28(11) . . ?
C29 C26 P17 109.50(11) . . ?
C26 C27 H27A 113.9(13) . . ?
C26 C27 H27C 110.3(15) . . ?
H27A C27 H27C 105.5(18) . . ?
C26 C27 H27B 114.8(14) . . ?
H27A C27 H27B 104.5(18) . . ?
H27C C27 H27B 107.1(19) . . ?
C26 C28 H28A 113.5(13) . . ?
C26 C28 H28C 106.9(15) . . ?
H28A C28 H28C 102.4(19) . . ?
C26 C28 H28B 112.8(13) . . ?
H28A C28 H28B 110.2(19) . . ?
H28C C28 H28B 110.5(18) . . ?
C26 C29 H29C 111.5(15) . . ?
C26 C29 H29B 115.8(14) . . ?
H29C C29 H29B 105(2) . . ?
C26 C29 H29A 112.0(15) . . ?
H29C C29 H29A 106(2) . . ?
H29B C29 H29A 106(2) . . ?

loop_
_geom_bond_atom_site_label_1
_geom_bond_atom_site_label_2
_geom_bond_distance
_geom_bond_site_symmetry_2
_geom_bond_publ_flag
Au1 N2 2.1130(12) . ?
Au1 P17 2.2486(4) . ?
N2 S10 1.6265(13) . ?
N2 S3 1.6277(13) . ?
S3 O4 1.4195(12) . ?
S3 O5 1.4299(12) . ?
S3 C6 1.8412(17) . ?
C6 F9 1.322(2) . ?
C6 F7 1.324(2) . ?
C6 F8 1.324(2) . ?
S10 O12 1.4252(12) . ?
S10 O11 1.4275(12) . ?
S10 C13 1.8404(17) . ?
C13 F16 1.319(2) . ?
C13 F15 1.327(2) . ?
C13 F14 1.331(2) . ?
P17 C18 1.8913(15) . ?
P17 C26 1.8918(15) . ?
P17 C22 1.8927(15) . ?
C18 C19 1.536(2) . ?
C18 C20 1.539(2) . ?
C18 C21 1.540(2) . ?
C19 H19A 1.02(2) . ?
C19 H19B 0.97(3) . ?
C19 H19C 1.01(2) . ?
C20 H20B 0.97(2) . ?
C20 H20C 0.91(2) . ?
C20 H20A 1.07(3) . ?
C21 H21A 0.99(2) . ?
C21 H21B 1.02(2) . ?
C21 H21C 0.99(3) . ?
C22 C23 1.532(2) . ?
C22 C24 1.536(2) . ?
C22 C25 1.541(2) . ?
C23 H23A 0.92(2) . ?
C23 H23B 0.94(2) . ?
C23 H23C 0.97(2) . ?
C24 H24C 0.92(2) . ?
C24 H24A 0.98(2) . ?
C24 H24B 1.01(2) . ?
C25 H25B 0.96(2) . ?
C25 H25C 0.95(3) . ?
C25 H25A 0.96(2) . ?
C26 C28 1.534(2) . ?
C26 C27 1.535(2) . ?
C26 C29 1.547(2) . ?
C27 H27A 0.95(2) . ?
C27 H27C 0.98(3) . ?
C27 H27B 0.98(2) . ?
C28 H28A 0.97(2) . ?
C28 H28C 0.98(3) . ?
C28 H28B 0.99(2) . ?
C29 H29C 0.93(2) . ?
C29 H29B 0.95(2) . ?
C29 H29A 0.92(3) . ?

loop_
_geom_torsion_atom_site_label_1
_geom_torsion_atom_site_label_2
_geom_torsion_atom_site_label_3
_geom_torsion_atom_site_label_4
_geom_torsion
_geom_torsion_site_symmetry_1
_geom_torsion_site_symmetry_2
_geom_torsion_site_symmetry_3
_geom_torsion_site_symmetry_4
_geom_torsion_publ_flag
S10 N2 S3 O4 -28.05(11) . . . . ?
Au1 N2 S3 O4 156.17(7) . . . . ?
S10 N2 S3 O5 -164.52(9) . . . . ?
Au1 N2 S3 O5 19.70(9) . . . . ?
S10 N2 S3 C6 86.53(10) . . . . ?
Au1 N2 S3 C6 -89.24(9) . . . . ?
O4 S3 C6 F9 55.35(15) . . . . ?
O5 S3 C6 F9 -175.70(13) . . . . ?
N2 S3 C6 F9 -64.34(14) . . . . ?
O4 S3 C6 F7 176.23(12) . . . . ?
O5 S3 C6 F7 -54.82(14) . . . . ?
N2 S3 C6 F7 56.54(13) . . . . ?
O4 S3 C6 F8 -64.77(14) . . . . ?
O5 S3 C6 F8 64.18(14) . . . . ?
N2 S3 C6 F8 175.53(12) . . . . ?
S3 N2 S10 O12 -22.13(11) . . . . ?
Au1 N2 S10 O12 153.68(7) . . . . ?
S3 N2 S10 O11 -157.81(9) . . . . ?
Au1 N2 S10 O11 18.00(9) . . . . ?
S3 N2 S10 C13 92.05(10) . . . . ?
Au1 N2 S10 C13 -92.14(9) . . . . ?
O12 S10 C13 F16 60.02(13) . . . . ?
O11 S10 C13 F16 -171.33(11) . . . . ?
N2 S10 C13 F16 -59.31(13) . . . . ?
O12 S10 C13 F15 -60.25(14) . . . . ?
O11 S10 C13 F15 68.40(14) . . . . ?
N2 S10 C13 F15 -179.58(12) . . . . ?
O12 S10 C13 F14 -178.85(11) . . . . ?
O11 S10 C13 F14 -50.20(13) . . . . ?
N2 S10 C13 F14 61.82(13) . . . . ?
C26 P17 C18 C19 76.06(14) . . . . ?
C22 P17 C18 C19 -47.95(14) . . . . ?
Au1 P17 C18 C19 -166.85(11) . . . . ?
C26 P17 C18 C20 -45.53(13) . . . . ?
C22 P17 C18 C20 -169.55(11) . . . . ?
Au1 P17 C18 C20 71.55(11) . . . . ?
C26 P17 C18 C21 -160.79(11) . . . . ?
C22 P17 C18 C21 75.20(12) . . . . ?
Au1 P17 C18 C21 -43.70(12) . . . . ?
C18 P17 C22 C23 -42.97(13) . . . . ?
C26 P17 C22 C23 -167.05(11) . . . . ?
Au1 P17 C22 C23 75.81(11) . . . . ?
C18 P17 C22 C24 78.18(13) . . . . ?
C26 P17 C22 C24 -45.90(13) . . . . ?
Au1 P17 C22 C24 -163.05(10) . . . . ?
C18 P17 C22 C25 -158.62(11) . . . . ?
C26 P17 C22 C25 77.31(12) . . . . ?
Au1 P17 C22 C25 -39.84(11) . . . . ?
C18 P17 C26 C28 -169.55(11) . . . . ?
C22 P17 C26 C28 -45.77(13) . . . . ?
Au1 P17 C26 C28 72.43(11) . . . . ?
C18 P17 C26 C27 -47.42(14) . . . . ?
C22 P17 C26 C27 76.36(13) . . . . ?
Au1 P17 C26 C27 -165.44(11) . . . . ?
C18 P17 C26 C29 75.57(13) . . . . ?
C22 P17 C26 C29 -160.65(12) . . . . ?
Au1 P17 C26 C29 -42.45(13) . . . . ?
